data_7120672
loop_
_publ_author_name
'Xia, Mengfan'
'Zhuo, Caixia'
'Ma, Xuejuan'
'Zhang, Xiaohong'
'Sun, Huaming'
'Zhai, Quan-Guo'
'Zhang, Yaodong'

_publ_section_title
;
 Assembly of the active center of organophosphorus hydrolase in
 metal--organic frameworks via rational combination of functional ligands
;
_journal_name_full 'Chem. Commun.'
_journal_paper_doi 10.1039/C7CC06270B
_journal_year 2017
_chemical_formula_sum 'C40 H28 N16 O18 S2 Zn2'
_chemical_formula_weight 1215.64
_chemical_name_systematic
; 
 ? 
;
_space_group_IT_number 14
_symmetry_cell_setting monoclinic
_symmetry_space_group_name_Hall '-P 2yn'
_symmetry_space_group_name_H-M 'P 1 21/n 1'
_atom_sites_solution_hydrogens geom
_atom_sites_solution_primary direct
_atom_sites_solution_secondary difmap
_audit_creation_method SHELXL-97
_audit_update_record
;
2015-04-29 deposited with the CCDC.
2017-09-18 downloaded from the CCDC.
;
_cell_angle_alpha 90.00
_cell_angle_beta 94.249(4)
_cell_angle_gamma 90.00
_cell_formula_units_Z 2
_cell_length_a 8.6739(4)
_cell_length_b 13.1233(6)
_cell_length_c 21.5232(8)
_cell_measurement_reflns_used 5053
_cell_measurement_temperature 293(2)
_cell_measurement_theta_max 28.7550
_cell_measurement_theta_min 3.7870
_cell_volume 2443.26(18)
_computing_structure_refinement 'SHELXL-97 (Sheldrick, 1997)'
_computing_structure_solution 'SHELXS-97 (Sheldrick, 1990)'
_diffrn_ambient_temperature 293(2)
_diffrn_measured_fraction_theta_full 0.999
_diffrn_measured_fraction_theta_max 0.999
_diffrn_radiation_monochromator graphite
_diffrn_radiation_source 'fine-focus sealed tube'
_diffrn_radiation_type MoK\a
_diffrn_radiation_wavelength 0.71073
_diffrn_reflns_av_R_equivalents 0.0414
_diffrn_reflns_av_sigmaI/netI 0.0403
_diffrn_reflns_limit_h_max 10
_diffrn_reflns_limit_h_min -10
_diffrn_reflns_limit_k_max 16
_diffrn_reflns_limit_k_min -16
_diffrn_reflns_limit_l_max 25
_diffrn_reflns_limit_l_min -26
_diffrn_reflns_number 20574
_diffrn_reflns_theta_full 26.37
_diffrn_reflns_theta_max 26.37
_diffrn_reflns_theta_min 3.03
_exptl_absorpt_coefficient_mu 1.159
_exptl_absorpt_correction_T_max 1.00000
_exptl_absorpt_correction_T_min 0.72639
_exptl_absorpt_correction_type multi-scan
_exptl_absorpt_process_details
;
CrysAlisPro, Agilent Technologies,
Version 1.171.36.32 (release 02-08-2013 CrysAlis171 .NET)
(compiled Aug  2 2013,16:46:58)
Empirical absorption correction using spherical harmonics,
 implemented in SCALE3 ABSPACK scaling algorithm.
;
_exptl_crystal_colour colorless
_exptl_crystal_density_diffrn 1.652
_exptl_crystal_density_method 'not measured'
_exptl_crystal_description block
_exptl_crystal_F_000 1232
_exptl_crystal_size_max 0.34
_exptl_crystal_size_mid 0.31
_exptl_crystal_size_min 0.28
_refine_diff_density_max 0.664
_refine_diff_density_min -0.539
_refine_diff_density_rms 0.090
_refine_ls_extinction_method none
_refine_ls_goodness_of_fit_ref 1.064
_refine_ls_hydrogen_treatment mixed
_refine_ls_matrix_type full
_refine_ls_number_parameters 347
_refine_ls_number_reflns 4995
_refine_ls_number_restraints 0
_refine_ls_restrained_S_all 1.064
_refine_ls_R_factor_all 0.0873
_refine_ls_R_factor_gt 0.0625
_refine_ls_shift/su_max 0.000
_refine_ls_shift/su_mean 0.000
_refine_ls_structure_factor_coef Fsqd
_refine_ls_weighting_details 'calc w=1/[\s^2^(Fo^2^)+(0.0747P)^2^+6.7910P] where P=(Fo^2^+2Fc^2^)/3'
_refine_ls_weighting_scheme calc
_refine_ls_wR_factor_gt 0.1591
_refine_ls_wR_factor_ref 0.1764
_reflns_number_gt 3704
_reflns_number_total 4995
_reflns_threshold_expression >2sigma(I)
_cod_data_source_file c7cc06270b2.cif
_cod_data_source_block z
_cod_original_sg_symbol_H-M P21/n
_cod_database_code 7120672

loop_
_symmetry_equiv_pos_as_xyz
'x, y, z'
'-x+1/2, y+1/2, -z+1/2'
'-x, -y, -z'
'x-1/2, -y-1/2, z-1/2'

loop_
_atom_site_label
_atom_site_type_symbol
_atom_site_fract_x
_atom_site_fract_y
_atom_site_fract_z
_atom_site_U_iso_or_equiv
_atom_site_adp_type
_atom_site_occupancy
_atom_site_symmetry_multiplicity
_atom_site_calc_flag
_atom_site_refinement_flags
Zn1 Zn 0.50822(7) 0.04813(4) 0.20019(3) 0.0385(2) Uani 1 1 d .
S1 S 0.50026(15) 0.05719(10) 0.35051(6) 0.0429(3) Uani 1 1 d .
C1 C 0.2042(10) 0.0310(5) -0.0092(3) 0.081(2) Uani 1 1 d .
H1A H 0.1504 -0.0296 -0.0051 0.098 Uiso 1 1 calc R
C2 C 0.2446(8) 0.0895(5) 0.0428(3) 0.0603(16) Uani 1 1 d .
H2A H 0.2156 0.0688 0.0816 0.072 Uiso 1 1 calc R
C3 C 0.7699(6) 0.1657(4) 0.1462(3) 0.0563(15) Uani 1 1 d .
H3A H 0.8449 0.1254 0.1673 0.068 Uiso 1 1 calc R
C4 C 0.1938(6) 0.1600(5) 0.2306(2) 0.0490(13) Uani 1 1 d .
H4A H 0.1765 0.1162 0.2634 0.059 Uiso 1 1 calc R
C5 C 0.0772(6) 0.1195(4) -0.2583(2) 0.0485(13) Uani 1 1 d .
H5A H -0.0142 0.1302 -0.2829 0.058 Uiso 1 1 calc R
C6 C 0.7606(6) 0.0919(4) -0.1575(3) 0.0482(13) Uani 1 1 d .
H6A H 0.8345 0.0458 -0.1692 0.058 Uiso 1 1 calc R
C7 C 0.1156(7) 0.2455(5) 0.2171(2) 0.0546(15) Uani 1 1 d .
H7A H 0.0354 0.2720 0.2386 0.066 Uiso 1 1 calc R
C8 C 0.3237(5) 0.1507(4) -0.0733(2) 0.0356(10) Uani 1 1 d .
C9 C 0.3675(6) 0.2073(4) -0.0208(2) 0.0375(10) Uani 1 1 d .
H9A H 0.4251 0.2664 -0.0247 0.045 Uiso 1 1 calc R
C10 C 0.7901(7) 0.1828(4) -0.1309(3) 0.0529(14) Uani 1 1 d .
H10A H 0.8874 0.2107 -0.1211 0.063 Uiso 1 1 calc R
C11 C 0.5414(6) 0.1621(4) -0.1424(2) 0.0381(11) Uani 1 1 d .
C12 C 0.2744(6) 0.1396(4) -0.1902(2) 0.0371(10) Uani 1 1 d .
C13 C 0.2436(8) 0.0622(5) -0.0673(3) 0.0616(17) Uani 1 1 d .
H13A H 0.2155 0.0230 -0.1023 0.074 Uiso 1 1 calc R
C14 C 0.3722(6) 0.1866(4) -0.1371(2) 0.0367(10) Uani 1 1 d .
C15 C 0.1666(6) 0.0368(4) -0.2587(2) 0.0469(12) Uani 1 1 d .
H15A H 0.1485 -0.0198 -0.2842 0.056 Uiso 1 1 calc R
C16 C 0.3266(5) 0.1773(4) 0.0376(2) 0.0356(10) Uani 1 1 d .
C17 C 0.3790(5) 0.2438(3) 0.0945(2) 0.0360(10) Uani 1 1 d .
C18 C 0.5494(6) 0.2252(4) 0.1110(2) 0.0404(11) Uani 1 1 d .
C19 C 0.2878(5) 0.2234(4) 0.1500(2) 0.0377(11) Uani 1 1 d .
C20 C 0.7973(7) 0.2458(5) 0.1110(4) 0.073(2) Uani 1 1 d .
H20A H 0.8936 0.2714 0.1028 0.088 Uiso 1 1 calc R
N1 N 0.6553(5) 0.2836(4) 0.0891(3) 0.0572(13) Uani 1 1 d .
N2 N 0.6127(5) 0.1520(3) 0.14654(19) 0.0404(9) Uani 1 1 d .
N3 N 0.1756(5) 0.2874(4) 0.1654(2) 0.0484(11) Uani 1 1 d .
N4 N 0.3043(5) 0.1463(3) 0.18857(18) 0.0407(9) Uani 1 1 d .
N5 N 0.6520(5) 0.2269(3) -0.1209(2) 0.0463(10) Uani 1 1 d .
N6 N 0.6028(5) 0.0780(3) -0.16470(19) 0.0414(10) Uani 1 1 d .
N7 N 0.1442(5) 0.1858(3) -0.21521(19) 0.0446(10) Uani 1 1 d .
N8 N 0.2907(5) 0.0491(3) -0.21511(18) 0.0408(9) Uani 1 1 d .
O1 O 0.3680(4) 0.3483(3) 0.07871(16) 0.0444(8) Uani 1 1 d .
H1B H 0.2819 0.3601 0.0619 0.067 Uiso 1 1 calc R
O-W1 O 0.3478(6) -0.4919(4) -0.0548(3) 0.0862(15) Uiso 1 1 d .
O-W2 O 0.0790(5) 0.3816(4) 0.0231(2) 0.0767(14) Uani 1 1 d .
O2 O 0.3624(5) 0.2946(3) -0.14184(16) 0.0486(9) Uani 1 1 d .
H2B H 0.2781 0.3137 -0.1314 0.073 Uiso 1 1 calc R
O-W3 O 0.3607(6) -0.4193(4) 0.0636(3) 0.0975(19) Uani 1 1 d .
O3 O 0.5383(4) 0.0988(3) 0.28915(16) 0.0460(8) Uani 1 1 d .
O4 O 0.5609(8) 0.1329(4) 0.3951(2) 0.0965(19) Uani 1 1 d .
O5 O 0.5768(8) -0.0367(4) 0.3644(3) 0.105(2) Uani 1 1 d .
O6 O 0.3388(6) 0.0423(7) 0.3519(3) 0.139(3) Uani 1 1 d .

loop_
_atom_site_aniso_label
_atom_site_aniso_U_11
_atom_site_aniso_U_22
_atom_site_aniso_U_33
_atom_site_aniso_U_23
_atom_site_aniso_U_13
_atom_site_aniso_U_12
Zn1 0.0499(4) 0.0328(3) 0.0320(3) -0.0022(2) -0.0021(2) 0.0053(2)
S1 0.0531(7) 0.0405(7) 0.0344(6) 0.0051(5) -0.0018(5) -0.0050(6)
C1 0.138(7) 0.067(4) 0.041(3) -0.010(3) 0.018(4) -0.055(5)
C2 0.092(5) 0.057(4) 0.033(3) -0.005(3) 0.008(3) -0.028(3)
C3 0.046(3) 0.046(3) 0.075(4) 0.005(3) -0.009(3) 0.002(2)
C4 0.056(3) 0.061(4) 0.029(2) -0.004(2) 0.000(2) 0.006(3)
C5 0.047(3) 0.056(3) 0.042(3) 0.010(3) -0.002(2) 0.006(3)
C6 0.047(3) 0.044(3) 0.054(3) -0.003(3) 0.002(2) 0.002(2)
C7 0.053(3) 0.075(4) 0.036(3) -0.015(3) 0.000(2) 0.016(3)
C8 0.046(3) 0.032(2) 0.029(2) 0.0006(19) 0.0039(19) 0.006(2)
C9 0.044(3) 0.031(2) 0.037(2) 0.000(2) 0.002(2) 0.002(2)
C10 0.055(3) 0.049(3) 0.053(3) 0.004(3) 0.001(3) -0.011(3)
C11 0.052(3) 0.033(2) 0.030(2) 0.005(2) 0.003(2) -0.001(2)
C12 0.048(3) 0.035(3) 0.029(2) 0.004(2) 0.0033(19) 0.007(2)
C13 0.099(5) 0.053(4) 0.033(3) -0.010(3) 0.008(3) -0.024(3)
C14 0.049(3) 0.030(2) 0.031(2) 0.0016(19) 0.002(2) 0.007(2)
C15 0.053(3) 0.052(3) 0.035(3) -0.006(2) -0.007(2) 0.006(3)
C16 0.044(2) 0.034(2) 0.029(2) -0.0028(19) -0.0004(19) 0.008(2)
C17 0.046(3) 0.027(2) 0.034(2) -0.0013(19) -0.0035(19) 0.0050(19)
C18 0.047(3) 0.034(3) 0.039(3) -0.007(2) -0.004(2) -0.001(2)
C19 0.042(3) 0.042(3) 0.028(2) -0.011(2) -0.0076(19) 0.008(2)
C20 0.046(3) 0.061(4) 0.111(6) 0.020(4) -0.002(3) -0.006(3)
N1 0.044(2) 0.050(3) 0.076(3) 0.017(3) -0.009(2) -0.003(2)
N2 0.046(2) 0.034(2) 0.041(2) 0.0014(18) -0.0022(18) 0.0078(18)
N3 0.050(2) 0.055(3) 0.038(2) -0.012(2) -0.0073(19) 0.016(2)
N4 0.051(2) 0.041(2) 0.030(2) -0.0027(18) -0.0001(17) 0.0078(19)
N5 0.053(3) 0.045(3) 0.042(2) 0.000(2) 0.0058(19) -0.007(2)
N6 0.047(2) 0.039(2) 0.037(2) 0.0021(18) 0.0013(18) 0.0019(18)
N7 0.052(2) 0.043(2) 0.038(2) 0.0098(19) 0.0019(19) 0.014(2)
N8 0.053(2) 0.037(2) 0.031(2) -0.0013(18) -0.0048(17) 0.0097(19)
O1 0.056(2) 0.0294(18) 0.046(2) -0.0016(15) -0.0084(16) 0.0064(15)
O-W2 0.074(3) 0.103(4) 0.052(3) -0.009(3) 0.000(2) 0.029(3)
O2 0.071(2) 0.0281(18) 0.047(2) 0.0022(15) 0.0033(18) 0.0076(17)
O-W3 0.084(3) 0.061(3) 0.149(5) -0.038(3) 0.017(3) -0.008(3)
O3 0.060(2) 0.043(2) 0.0347(18) -0.0026(16) 0.0022(16) -0.0050(17)
O4 0.169(6) 0.074(3) 0.045(3) -0.012(2) 0.001(3) -0.032(4)
O5 0.166(6) 0.048(3) 0.102(4) 0.025(3) 0.023(4) 0.028(3)
O6 0.053(3) 0.258(10) 0.105(5) 0.099(5) -0.002(3) -0.022(4)

loop_
_atom_type_symbol
_atom_type_description
_atom_type_scat_dispersion_real
_atom_type_scat_dispersion_imag
_atom_type_scat_source
C C 0.0033 0.0016 'International Tables Vol C Tables 4.2.6.8 and 6.1.1.4'
H H 0.0000 0.0000 'International Tables Vol C Tables 4.2.6.8 and 6.1.1.4'
N N 0.0061 0.0033 'International Tables Vol C Tables 4.2.6.8 and 6.1.1.4'
O O 0.0106 0.0060 'International Tables Vol C Tables 4.2.6.8 and 6.1.1.4'
Zn Zn 0.2839 1.4301 'International Tables Vol C Tables 4.2.6.8 and 6.1.1.4'
S S 0.1246 0.1234 'International Tables Vol C Tables 4.2.6.8 and 6.1.1.4'

loop_
_geom_angle_atom_site_label_1
_geom_angle_atom_site_label_2
_geom_angle_atom_site_label_3
_geom_angle
_geom_angle_site_symmetry_1
_geom_angle_site_symmetry_3
O3 Zn1 N6 130.27(16) . 3_655
O3 Zn1 N2 106.50(16) . .
N6 Zn1 N2 123.23(16) 3_655 .
O3 Zn1 N8 90.42(15) . 3_655
N6 Zn1 N8 86.00(16) 3_655 3_655
N2 Zn1 N8 95.19(16) . 3_655
O3 Zn1 N4 87.77(15) . .
N6 Zn1 N4 94.59(16) 3_655 .
N2 Zn1 N4 86.06(16) . .
N8 Zn1 N4 178.03(15) 3_655 .
O6 S1 O5 108.9(5) . .
O6 S1 O4 113.0(5) . .
O5 S1 O4 108.3(4) . .
O6 S1 O3 110.7(3) . .
O5 S1 O3 112.0(3) . .
O4 S1 O3 104.0(3) . .
C13 C1 C2 120.3(6) . .
C16 C2 C1 120.4(5) . .
C20 C3 N2 109.0(5) . .
C7 C4 N4 109.5(5) . .
C15 C5 N7 107.6(5) . .
C10 C6 N6 108.9(5) . .
C4 C7 N3 107.2(5) . .
C13 C8 C9 119.5(5) . .
C13 C8 C14 121.2(4) . .
C9 C8 C14 119.2(4) . .
C8 C9 C16 121.0(5) . .
C6 C10 N5 107.7(5) . .
N6 C11 N5 110.9(4) . .
N6 C11 C14 128.3(4) . .
N5 C11 C14 120.8(4) . .
N8 C12 N7 110.7(4) . .
N8 C12 C14 127.5(4) . .
N7 C12 C14 121.6(4) . .
C8 C13 C1 119.9(5) . .
O2 C14 C12 109.1(4) . .
O2 C14 C11 105.0(4) . .
C12 C14 C11 110.5(4) . .
O2 C14 C8 110.4(4) . .
C12 C14 C8 112.1(4) . .
C11 C14 C8 109.4(4) . .
C5 C15 N8 109.0(5) . .
C2 C16 C9 118.9(5) . .
C2 C16 C17 122.5(4) . .
C9 C16 C17 118.6(4) . .
O1 C17 C19 109.4(4) . .
O1 C17 C18 105.1(4) . .
C19 C17 C18 110.3(4) . .
O1 C17 C16 110.2(4) . .
C19 C17 C16 112.8(4) . .
C18 C17 C16 108.6(4) . .
N1 C18 N2 111.2(4) . .
N1 C18 C17 121.3(4) . .
N2 C18 C17 127.5(5) . .
N4 C19 N3 111.9(4) . .
N4 C19 C17 126.9(4) . .
N3 C19 C17 121.1(4) . .
C3 C20 N1 106.7(5) . .
C18 N1 C20 107.4(5) . .
C18 N2 C3 105.7(4) . .
C18 N2 Zn1 129.0(3) . .
C3 N2 Zn1 124.9(4) . .
C19 N3 C7 105.9(4) . .
C19 N4 C4 105.5(4) . .
C19 N4 Zn1 125.2(3) . .
C4 N4 Zn1 126.7(3) . .
C11 N5 C10 106.9(5) . .
C11 N6 C6 105.7(4) . .
C11 N6 Zn1 128.3(3) . 3_655
C6 N6 Zn1 126.1(4) . 3_655
C12 N7 C5 106.5(4) . .
C12 N8 C15 106.2(4) . .
C12 N8 Zn1 125.5(3) . 3_655
C15 N8 Zn1 127.6(3) . 3_655
S1 O3 Zn1 134.1(2) . .

loop_
_geom_bond_atom_site_label_1
_geom_bond_atom_site_label_2
_geom_bond_distance
_geom_bond_site_symmetry_2
Zn1 O3 2.025(3) .
Zn1 N6 2.035(4) 3_655
Zn1 N2 2.041(4) .
Zn1 N8 2.165(4) 3_655
Zn1 N4 2.188(4) .
S1 O6 1.416(5) .
S1 O5 1.421(5) .
S1 O4 1.452(5) .
S1 O3 1.489(4) .
C1 C13 1.382(8) .
C1 C2 1.380(8) .
C2 C16 1.363(7) .
C3 C20 1.327(9) .
C3 N2 1.376(7) .
C4 C7 1.333(8) .
C4 N4 1.377(7) .
C5 C15 1.334(7) .
C5 N7 1.370(7) .
C6 C10 1.339(8) .
C6 N6 1.378(7) .
C7 N3 1.378(7) .
C8 C13 1.365(7) .
C8 C9 1.380(6) .
C8 C14 1.541(6) .
C9 C16 1.389(7) .
C10 N5 1.363(7) .
C11 N6 1.331(6) .
C11 N5 1.339(6) .
C11 C14 1.515(7) .
C12 N8 1.316(6) .
C12 N7 1.357(6) .
C12 C14 1.503(7) .
C14 O2 1.423(6) .
C15 N8 1.385(6) .
C16 C17 1.544(6) .
C17 O1 1.415(6) .
C17 C19 1.504(7) .
C17 C18 1.513(7) .
C18 N1 1.310(7) .
C18 N2 1.322(6) .
C19 N4 1.310(6) .
C19 N3 1.345(6) .
C20 N1 1.379(7) .
N6 Zn1 2.035(4) 3_655
N8 Zn1 2.165(4) 3_655
